data_2237036
loop_
_publ_author_name
'Choi, Hong Dae'
'Seo, Pil Ja'
'Lee, Uk'

_publ_section_title
;
 5-Fluoro-2-(4-methylphenyl)-3-methylsulfinyl-1-benzofuran
;
_journal_coeditor_code SU2522
_journal_issue 12
_journal_name_full 'Acta Crystallographica Section E'
_journal_page_first o3338
_journal_paper_doi 10.1107/S1600536812044844
_journal_volume 68
_journal_year 2012
_chemical_formula_iupac 'C16 H13 F O2 S'
_chemical_formula_moiety 'C16 H13 F O2 S'
_chemical_formula_sum 'C16 H13 F O2 S'
_chemical_formula_weight 288.32
_chemical_melting_point_lt 418
_chemical_name_systematic
;
5-Fluoro-2-(4-methylphenyl)-3-methylsulfinyl-1-benzofuran
;
_space_group_IT_number 2
_symmetry_cell_setting triclinic
_symmetry_space_group_name_Hall '-P 1'
_symmetry_space_group_name_H-M 'P -1'
_atom_sites_solution_hydrogens difmap
_atom_sites_solution_primary direct
_atom_sites_solution_secondary difmap
_cell_angle_alpha 80.1260(10)
_cell_angle_beta 85.0910(10)
_cell_angle_gamma 66.7730(10)
_cell_formula_units_Z 2
_cell_length_a 8.0407(2)
_cell_length_b 8.0838(2)
_cell_length_c 11.3517(2)
_cell_measurement_reflns_used 7852
_cell_measurement_temperature 173(2)
_cell_measurement_theta_max 28.29
_cell_measurement_theta_min 2.76
_cell_volume 667.88(3)
_computing_cell_refinement '<i>SAINT</i> (Bruker, 2009)'
_computing_data_collection '<i>APEX2</i> (Bruker, 2009)'
_computing_data_reduction '<i>SAINT</i> (Bruker, 2009)'
_computing_molecular_graphics '<i>ORTEP-3</i> (Farrugia, 1997) and <i>DIAMOND</i> (Brandenburg, 1998)'
_computing_publication_material '<i>SHELXL97</i> (Sheldrick, 2008)'
_computing_structure_refinement '<i>SHELXL97</i> (Sheldrick, 2008)'
_computing_structure_solution '<i>SHELXS97</i> (Sheldrick, 2008)'
_diffrn_ambient_temperature 173(2)
_diffrn_detector_area_resol_mean 10.0
_diffrn_measured_fraction_theta_full 0.997
_diffrn_measured_fraction_theta_max 0.997
_diffrn_measurement_device_type 'Bruker SMART APEXII CCD'
_diffrn_measurement_method '\f and \w scans'
_diffrn_radiation_monochromator 'graphite multilayer'
_diffrn_radiation_source 'rotating anode'
_diffrn_radiation_type MoK\a
_diffrn_radiation_wavelength 0.71073
_diffrn_reflns_av_R_equivalents 0.0203
_diffrn_reflns_av_sigmaI/netI 0.0172
_diffrn_reflns_limit_h_max 10
_diffrn_reflns_limit_h_min -10
_diffrn_reflns_limit_k_max 10
_diffrn_reflns_limit_k_min -10
_diffrn_reflns_limit_l_max 15
_diffrn_reflns_limit_l_min -15
_diffrn_reflns_number 12234
_diffrn_reflns_theta_full 28.30
_diffrn_reflns_theta_max 28.30
_diffrn_reflns_theta_min 1.82
_diffrn_standards_number 0
_exptl_absorpt_coefficient_mu 0.252
_exptl_absorpt_correction_T_max 0.7457
_exptl_absorpt_correction_T_min 0.7014
_exptl_absorpt_correction_type multi-scan
_exptl_absorpt_process_details '(<i>SADABS</i>; Bruker, 2009)'
_exptl_crystal_colour colourless
_exptl_crystal_density_diffrn 1.434
_exptl_crystal_density_method 'not measured'
_exptl_crystal_description block
_exptl_crystal_F_000 300
_exptl_crystal_size_max 0.529
_exptl_crystal_size_mid 0.401
_exptl_crystal_size_min 0.242
_refine_diff_density_max 0.244
_refine_diff_density_min -0.376
_refine_ls_extinction_method none
_refine_ls_goodness_of_fit_ref 1.087
_refine_ls_hydrogen_treatment constr
_refine_ls_matrix_type full
_refine_ls_number_parameters 183
_refine_ls_number_reflns 3307
_refine_ls_number_restraints 0
_refine_ls_restrained_S_all 1.087
_refine_ls_R_factor_all 0.0357
_refine_ls_R_factor_gt 0.0339
_refine_ls_shift/su_max 0.000
_refine_ls_shift/su_mean 0.000
_refine_ls_structure_factor_coef Fsqd
_refine_ls_weighting_details 'calc w=1/[\s^2^(Fo^2^)+(0.0463P)^2^+0.2225P] where P=(Fo^2^+2Fc^2^)/3'
_refine_ls_weighting_scheme calc
_refine_ls_wR_factor_gt 0.0900
_refine_ls_wR_factor_ref 0.0913
_reflns_number_gt 3095
_reflns_number_total 3307
_reflns_threshold_expression I>2\s(I)
_cod_data_source_file su2522.cif
_cod_data_source_block I
_cod_database_code 2237036
_cod_database_fobs_code 2237036

loop_
_symmetry_equiv_pos_as_xyz
'x, y, z'
'-x, -y, -z'

loop_
_atom_site_type_symbol
_atom_site_label
_atom_site_fract_x
_atom_site_fract_y
_atom_site_fract_z
_atom_site_U_iso_or_equiv
_atom_site_adp_type
_atom_site_calc_flag
_atom_site_refinement_flags
_atom_site_occupancy
_atom_site_symmetry_multiplicity
S S1 0.33118(4) 0.20343(4) 0.41621(3) 0.02410(10) Uani d . 1 2
O O1 0.15249(12) 0.70005(11) 0.50374(7) 0.02400(18) Uani d . 1 2
F F1 -0.01539(13) 0.79204(12) 0.03932(7) 0.0428(2) Uani d . 1 2
O O2 0.21524(13) 0.17958(13) 0.33018(10) 0.0378(2) Uani d . 1 2
C C1 0.24601(16) 0.43759(15) 0.42709(10) 0.0221(2) Uani d . 1 2
C C9 0.30709(16) 0.43979(16) 0.64794(10) 0.0223(2) Uani d . 1 2
C C8 0.23981(16) 0.51353(15) 0.52688(10) 0.0221(2) Uani d . 1 2
C C7 0.10062(16) 0.74208(16) 0.38628(10) 0.0226(2) Uani d . 1 2
C C10 0.46136(17) 0.28077(17) 0.67089(11) 0.0260(2) Uani d . 1 2
H H10 0.5246 0.2185 0.6068 0.031 Uiso calc R 1 2
C C2 0.15628(16) 0.58455(15) 0.33364(10) 0.0221(2) Uani d . 1 2
C C14 0.21693(17) 0.53140(17) 0.74329(11) 0.0260(2) Uani d . 1 2
H H14 0.1117 0.6401 0.7292 0.031 Uiso calc R 1 2
C C3 0.11782(17) 0.59876(17) 0.21373(11) 0.0267(2) Uani d . 1 2
H H3 0.1527 0.4950 0.1745 0.032 Uiso calc R 1 2
C C12 0.43513(19) 0.30326(18) 0.88157(11) 0.0294(3) Uani d . 1 2
C C11 0.52340(18) 0.21267(18) 0.78664(11) 0.0292(3) Uani d . 1 2
H H11 0.6274 0.1029 0.8011 0.035 Uiso calc R 1 2
C C6 0.01006(17) 0.91590(17) 0.32716(11) 0.0274(3) Uani d . 1 2
H H6 -0.0244 1.0202 0.3658 0.033 Uiso calc R 1 2
C C13 0.28174(19) 0.46301(18) 0.85797(11) 0.0299(3) Uani d . 1 2
H H13 0.2203 0.5264 0.9221 0.036 Uiso calc R 1 2
C C5 -0.02757(18) 0.92941(18) 0.20837(12) 0.0303(3) Uani d . 1 2
H H5 -0.0899 1.0452 0.1629 0.036 Uiso calc R 1 2
C C16 0.53640(17) 0.19025(18) 0.33560(12) 0.0293(3) Uani d . 1 2
H H16A 0.5951 0.0708 0.3092 0.044 Uiso calc R 1 2
H H16B 0.6178 0.2069 0.3877 0.044 Uiso calc R 1 2
H H16C 0.5085 0.2859 0.2657 0.044 Uiso calc R 1 2
C C4 0.02649(18) 0.77212(19) 0.15608(11) 0.0297(3) Uani d . 1 2
C C15 0.5046(2) 0.2319(2) 1.00707(13) 0.0438(4) Uani d . 1 2
H H15A 0.6136 0.1200 1.0067 0.066 Uiso calc R 1 2
H H15B 0.4114 0.2057 1.0589 0.066 Uiso calc R 1 2
H H15C 0.5341 0.3235 1.0371 0.066 Uiso calc R 1 2

loop_
_atom_site_aniso_label
_atom_site_aniso_U_11
_atom_site_aniso_U_22
_atom_site_aniso_U_33
_atom_site_aniso_U_12
_atom_site_aniso_U_13
_atom_site_aniso_U_23
S1 0.02488(16) 0.01864(15) 0.02810(16) -0.00752(11) 0.00168(11) -0.00507(11)
O1 0.0276(4) 0.0198(4) 0.0228(4) -0.0066(3) -0.0014(3) -0.0045(3)
F1 0.0568(6) 0.0438(5) 0.0221(4) -0.0142(4) -0.0091(4) 0.0014(3)
O2 0.0297(5) 0.0315(5) 0.0574(6) -0.0110(4) -0.0052(4) -0.0204(5)
C1 0.0231(5) 0.0196(5) 0.0228(5) -0.0074(4) 0.0002(4) -0.0038(4)
C9 0.0237(5) 0.0230(5) 0.0216(5) -0.0105(4) -0.0004(4) -0.0035(4)
C8 0.0218(5) 0.0197(5) 0.0238(5) -0.0070(4) 0.0009(4) -0.0037(4)
C7 0.0227(5) 0.0229(5) 0.0221(5) -0.0087(4) -0.0005(4) -0.0037(4)
C10 0.0249(6) 0.0278(6) 0.0240(6) -0.0082(5) 0.0001(4) -0.0060(4)
C2 0.0217(5) 0.0209(5) 0.0234(5) -0.0081(4) 0.0006(4) -0.0031(4)
C14 0.0275(6) 0.0244(6) 0.0260(6) -0.0094(5) 0.0015(5) -0.0060(4)
C3 0.0301(6) 0.0275(6) 0.0231(5) -0.0115(5) -0.0002(5) -0.0047(4)
C12 0.0354(7) 0.0332(6) 0.0232(6) -0.0173(5) -0.0050(5) -0.0020(5)
C11 0.0267(6) 0.0289(6) 0.0290(6) -0.0077(5) -0.0050(5) -0.0017(5)
C6 0.0271(6) 0.0214(5) 0.0310(6) -0.0069(5) -0.0005(5) -0.0033(5)
C13 0.0362(7) 0.0327(6) 0.0233(6) -0.0150(6) 0.0024(5) -0.0083(5)
C5 0.0295(6) 0.0250(6) 0.0308(6) -0.0070(5) -0.0031(5) 0.0031(5)
C16 0.0263(6) 0.0314(6) 0.0305(6) -0.0105(5) 0.0036(5) -0.0091(5)
C4 0.0324(6) 0.0342(7) 0.0210(5) -0.0125(5) -0.0030(5) -0.0002(5)
C15 0.0576(10) 0.0467(9) 0.0260(7) -0.0186(8) -0.0123(6) -0.0012(6)

loop_
_atom_type_symbol
_atom_type_description
_atom_type_scat_dispersion_real
_atom_type_scat_dispersion_imag
_atom_type_scat_source
C C 0.0033 0.0016 'International Tables Vol C Tables 4.2.6.8 and 6.1.1.4'
H H 0.0000 0.0000 'International Tables Vol C Tables 4.2.6.8 and 6.1.1.4'
O O 0.0106 0.0060 'International Tables Vol C Tables 4.2.6.8 and 6.1.1.4'
F F 0.0171 0.0103 'International Tables Vol C Tables 4.2.6.8 and 6.1.1.4'
S S 0.1246 0.1234 'International Tables Vol C Tables 4.2.6.8 and 6.1.1.4'

loop_
_geom_angle_atom_site_label_1
_geom_angle_atom_site_label_2
_geom_angle_atom_site_label_3
_geom_angle
O2 S1 C1 106.91(6)
O2 S1 C16 105.80(6)
C1 S1 C16 97.50(6)
C7 O1 C8 106.64(9)
C8 C1 C2 107.14(10)
C8 C1 S1 126.89(9)
C2 C1 S1 125.80(9)
C10 C9 C14 118.99(11)
C10 C9 C8 121.35(10)
C14 C9 C8 119.65(11)
C1 C8 O1 110.59(10)
C1 C8 C9 133.89(11)
O1 C8 C9 115.52(10)
O1 C7 C6 125.11(11)
O1 C7 C2 110.54(10)
C6 C7 C2 124.33(11)
C11 C10 C9 120.55(11)
C11 C10 H10 119.7
C9 C10 H10 119.7
C7 C2 C3 119.30(11)
C7 C2 C1 105.09(10)
C3 C2 C1 135.61(11)
C13 C14 C9 119.77(12)
C13 C14 H14 120.1
C9 C14 H14 120.1
C4 C3 C2 115.87(11)
C4 C3 H3 122.1
C2 C3 H3 122.1
C11 C12 C13 118.44(11)
C11 C12 C15 120.89(13)
C13 C12 C15 120.67(12)
C10 C11 C12 120.76(12)
C10 C11 H11 119.6
C12 C11 H11 119.6
C7 C6 C5 116.19(11)
C7 C6 H6 121.9
C5 C6 H6 121.9
C14 C13 C12 121.48(12)
C14 C13 H13 119.3
C12 C13 H13 119.3
C6 C5 C4 119.51(12)
C6 C5 H5 120.2
C4 C5 H5 120.2
S1 C16 H16A 109.5
S1 C16 H16B 109.5
H16A C16 H16B 109.5
S1 C16 H16C 109.5
H16A C16 H16C 109.5
H16B C16 H16C 109.5
F1 C4 C3 117.81(12)
F1 C4 C5 117.39(11)
C3 C4 C5 124.80(12)
C12 C15 H15A 109.5
C12 C15 H15B 109.5
H15A C15 H15B 109.5
C12 C15 H15C 109.5
H15A C15 H15C 109.5
H15B C15 H15C 109.5

loop_
_geom_bond_atom_site_label_1
_geom_bond_atom_site_label_2
_geom_bond_distance
S1 O2 1.4907(10)
S1 C1 1.7637(11)
S1 C16 1.7911(13)
O1 C7 1.3767(14)
O1 C8 1.3770(14)
F1 C4 1.3625(14)
C1 C8 1.3665(16)
C1 C2 1.4422(16)
C9 C10 1.3935(17)
C9 C14 1.4009(16)
C9 C8 1.4589(16)
C7 C6 1.3814(16)
C7 C2 1.3945(16)
C10 C11 1.3878(17)
C10 H10 0.9500
C2 C3 1.3971(16)
C14 C13 1.3835(17)
C14 H14 0.9500
C3 C4 1.3738(18)
C3 H3 0.9500
C12 C11 1.3897(18)
C12 C13 1.3937(19)
C12 C15 1.5082(17)
C11 H11 0.9500
C6 C5 1.3839(18)
C6 H6 0.9500
C13 H13 0.9500
C5 C4 1.3917(19)
C5 H5 0.9500
C16 H16A 0.9800
C16 H16B 0.9800
C16 H16C 0.9800
C15 H15A 0.9800
C15 H15B 0.9800
C15 H15C 0.9800

loop_
_geom_hbond_atom_site_label_D
_geom_hbond_atom_site_label_H
_geom_hbond_atom_site_label_A
_geom_hbond_site_symmetry_A
_geom_hbond_distance_DH
_geom_hbond_distance_HA
_geom_hbond_distance_DA
_geom_hbond_angle_DHA
C14 H14 O2 2_566 0.95 2.54 3.4138(16) 154

loop_
_geom_torsion_atom_site_label_1
_geom_torsion_atom_site_label_2
_geom_torsion_atom_site_label_3
_geom_torsion_atom_site_label_4
_geom_torsion
O2 S1 C1 C8 144.62(11)
C16 S1 C1 C8 -106.28(12)
O2 S1 C1 C2 -30.03(12)
C16 S1 C1 C2 79.07(11)
C2 C1 C8 O1 -0.23(13)
S1 C1 C8 O1 -175.69(8)
C2 C1 C8 C9 -179.10(12)
S1 C1 C8 C9 5.4(2)
C7 O1 C8 C1 0.68(13)
C7 O1 C8 C9 179.78(9)
C10 C9 C8 C1 29.5(2)
C14 C9 C8 C1 -151.45(13)
C10 C9 C8 O1 -149.35(11)
C14 C9 C8 O1 29.72(15)
C8 O1 C7 C6 -179.38(11)
C8 O1 C7 C2 -0.89(13)
C14 C9 C10 C11 0.90(18)
C8 C9 C10 C11 179.98(11)
O1 C7 C2 C3 -179.40(10)
C6 C7 C2 C3 -0.90(18)
O1 C7 C2 C1 0.74(13)
C6 C7 C2 C1 179.25(11)
C8 C1 C2 C7 -0.31(13)
S1 C1 C2 C7 175.22(9)
C8 C1 C2 C3 179.87(13)
S1 C1 C2 C3 -4.6(2)
C10 C9 C14 C13 -0.10(18)
C8 C9 C14 C13 -179.19(11)
C7 C2 C3 C4 0.33(17)
C1 C2 C3 C4 -179.86(13)
C9 C10 C11 C12 -1.2(2)
C13 C12 C11 C10 0.7(2)
C15 C12 C11 C10 -178.63(13)
O1 C7 C6 C5 179.08(11)
C2 C7 C6 C5 0.79(19)
C9 C14 C13 C12 -0.41(19)
C11 C12 C13 C14 0.1(2)
C15 C12 C13 C14 179.43(13)
C7 C6 C5 C4 -0.17(19)
C2 C3 C4 F1 -179.35(11)
C2 C3 C4 C5 0.3(2)
C6 C5 C4 F1 179.26(12)
C6 C5 C4 C3 -0.4(2)
